data_4063875
loop_
_publ_author_name
'Tanabe, Taro'
'Evans, Meagan E.'
'Brennessel, William W.'
'Jones, William D.'

_publ_section_title
;
 C&#x2212;H and C&#x2212;CN Bond Activation of Acetonitrile and
 Succinonitrile by [Tp&#x2032;Rh(PR3)]
;
_journal_issue 4
_journal_name_full Organometallics
_journal_page_first 834
_journal_paper_doi 10.1021/om101002m
_journal_volume 30
_journal_year 2011
_chemical_formula_moiety 'C20 H34 B N7 P Rh'
_chemical_formula_sum 'C20 H34 B N7 P Rh'
_chemical_formula_weight 517.23
_chemical_name_common jontt21
_chemical_name_systematic
; 
 ? 
;
_space_group_IT_number 14
_symmetry_cell_setting monoclinic
_symmetry_space_group_name_Hall '-P 2yn'
_symmetry_space_group_name_H-M 'P 1 21/n 1'
_atom_sites_solution_hydrogens geom
_atom_sites_solution_primary direct
_atom_sites_solution_secondary difmap
_audit_creation_method SHELXL-97
_cell_angle_alpha 90.00
_cell_angle_beta 96.868(4)
_cell_angle_gamma 90.00
_cell_formula_units_Z 4
_cell_length_a 11.469(2)
_cell_length_b 13.779(3)
_cell_length_c 14.942(3)
_cell_measurement_reflns_used 4038
_cell_measurement_temperature 100.0(1)
_cell_measurement_theta_max 36.33
_cell_measurement_theta_min 2.75
_cell_volume 2344.4(8)
_computing_cell_refinement 'SAINT (Bruker, 2009)'
_computing_data_collection 'APEX2 (Bruker, 2009)'
_computing_data_reduction 'SAINT (Bruker, 2009)'
_computing_molecular_graphics 'SHELXTL (Sheldrick, 2008)'
_computing_publication_material 'SHELXTL (Sheldrick, 2008)'
_computing_structure_refinement 'SHELXL-97 (Sheldrick, 2008)'
_computing_structure_solution 'SIR97 (Altomare et al., 1999)'
_diffrn_ambient_temperature 100.0(1)
_diffrn_measured_fraction_theta_full 0.993
_diffrn_measured_fraction_theta_max 0.993
_diffrn_measurement_device_type 'Bruker SMART APEX II CCD Platform'
_diffrn_measurement_method 'area detector, \w scans per \f'
_diffrn_radiation_monochromator graphite
_diffrn_radiation_source 'fine-focus sealed tube'
_diffrn_radiation_type MoK\a
_diffrn_radiation_wavelength 0.71073
_diffrn_reflns_av_R_equivalents 0.0889
_diffrn_reflns_av_sigmaI/netI 0.0700
_diffrn_reflns_limit_h_max 19
_diffrn_reflns_limit_h_min -19
_diffrn_reflns_limit_k_max 23
_diffrn_reflns_limit_k_min -23
_diffrn_reflns_limit_l_max 25
_diffrn_reflns_limit_l_min -25
_diffrn_reflns_number 68369
_diffrn_reflns_theta_full 37.03
_diffrn_reflns_theta_max 37.03
_diffrn_reflns_theta_min 2.02
_diffrn_standards_number 0
_exptl_absorpt_coefficient_mu 0.818
_exptl_absorpt_correction_T_max 0.9526
_exptl_absorpt_correction_T_min 0.8535
_exptl_absorpt_correction_type multi-scan
_exptl_absorpt_process_details 'SADABS (Sheldrick, 2008)'
_exptl_crystal_colour colorless
_exptl_crystal_density_diffrn 1.465
_exptl_crystal_density_method 'not measured'
_exptl_crystal_description block
_exptl_crystal_F_000 1072
_exptl_crystal_size_max 0.20
_exptl_crystal_size_mid 0.16
_exptl_crystal_size_min 0.06
_refine_diff_density_max 1.578
_refine_diff_density_min -0.753
_refine_diff_density_rms 0.116
_refine_ls_extinction_method none
_refine_ls_goodness_of_fit_ref 1.021
_refine_ls_hydrogen_treatment constr
_refine_ls_matrix_type full
_refine_ls_number_parameters 281
_refine_ls_number_reflns 11881
_refine_ls_number_restraints 0
_refine_ls_restrained_S_all 1.021
_refine_ls_R_factor_all 0.0863
_refine_ls_R_factor_gt 0.0448
_refine_ls_shift/su_max 0.002
_refine_ls_shift/su_mean 0.000
_refine_ls_structure_factor_coef Fsqd
_refine_ls_weighting_details 'calc w=1/[\s^2^(Fo^2^)+(0.0332P)^2^+0.7706P] where P=(Fo^2^+2Fc^2^)/3'
_refine_ls_weighting_scheme calc
_refine_ls_wR_factor_gt 0.0869
_refine_ls_wR_factor_ref 0.1003
_reflns_number_gt 7788
_reflns_number_total 11881
_reflns_threshold_expression >2sigma(I)
_cod_data_source_file om101002m_si_002.cif
_cod_data_source_block 4a
_cod_database_code 4063875

loop_
_symmetry_equiv_pos_as_xyz
'x, y, z'
'-x+1/2, y+1/2, -z+1/2'
'-x, -y, -z'
'x-1/2, -y-1/2, z-1/2'

loop_
_atom_site_label
_atom_site_type_symbol
_atom_site_fract_x
_atom_site_fract_y
_atom_site_fract_z
_atom_site_U_iso_or_equiv
_atom_site_adp_type
_atom_site_occupancy
_atom_site_symmetry_multiplicity
_atom_site_calc_flag
_atom_site_refinement_flags
Rh1 Rh 0.805465(14) 0.720063(11) 0.546991(10) 0.01926(4) Uani 1 1 d .
P1 P 0.78722(5) 0.57999(4) 0.62405(4) 0.02423(11) Uani 1 1 d .
N1 N 1.00122(15) 0.72842(12) 0.57485(11) 0.0209(3) Uani 1 1 d .
N2 N 1.05751(15) 0.74292(13) 0.49904(12) 0.0214(3) Uani 1 1 d .
N3 N 0.81826(15) 0.85384(13) 0.47809(11) 0.0215(3) Uani 1 1 d .
N4 N 0.91163(15) 0.86547(13) 0.42981(12) 0.0222(3) Uani 1 1 d .
N5 N 0.82544(14) 0.65244(13) 0.41938(11) 0.0207(3) Uani 1 1 d .
N6 N 0.90638(15) 0.69543(13) 0.37074(11) 0.0213(3) Uani 1 1 d .
B1 B 0.9873(2) 0.77698(17) 0.41110(15) 0.0221(4) Uani 1 1 d .
H1 H 1.0427 0.7956 0.3672 0.027 Uiso 1 1 calc R
C1 C 1.08701(19) 0.71878(16) 0.64392(14) 0.0242(4) Uani 1 1 d .
C2 C 1.19682(19) 0.72319(15) 0.61196(15) 0.0251(4) Uani 1 1 d .
H2 H 1.2714 0.7163 0.6466 0.030 Uiso 1 1 calc R
C3 C 1.17552(18) 0.73941(15) 0.52078(15) 0.0234(4) Uani 1 1 d .
C4 C 0.76368(19) 0.93998(16) 0.47762(14) 0.0242(4) Uani 1 1 d .
C5 C 0.8237(2) 1.00712(16) 0.43022(14) 0.0272(4) Uani 1 1 d .
H5 H 0.8046 1.0737 0.4204 0.033 Uiso 1 1 calc R
C6 C 0.91611(19) 0.95776(15) 0.40050(14) 0.0239(4) Uani 1 1 d .
C7 C 0.77198(18) 0.58373(16) 0.36464(14) 0.0234(4) Uani 1 1 d .
C8 C 0.81876(19) 0.58326(17) 0.28246(14) 0.0269(4) Uani 1 1 d .
H8 H 0.7969 0.5416 0.2326 0.032 Uiso 1 1 calc R
C9 C 0.90228(18) 0.65472(16) 0.28818(13) 0.0235(4) Uani 1 1 d .
C10 C 1.0676(2) 0.7102(2) 0.74050(16) 0.0370(6) Uani 1 1 d .
H10A H 0.9885 0.7330 0.7481 0.055 Uiso 1 1 calc R
H10B H 1.1258 0.7497 0.7776 0.055 Uiso 1 1 calc R
H10C H 1.0759 0.6421 0.7593 0.055 Uiso 1 1 calc R
C11 C 1.2608(2) 0.75495(19) 0.45446(16) 0.0307(5) Uani 1 1 d .
H11A H 1.2416 0.7117 0.4027 0.046 Uiso 1 1 calc R
H11B H 1.3404 0.7408 0.4831 0.046 Uiso 1 1 calc R
H11C H 1.2566 0.8225 0.4339 0.046 Uiso 1 1 calc R
C12 C 0.6543(2) 0.95821(18) 0.52045(17) 0.0312(5) Uani 1 1 d .
H12A H 0.6593 0.9241 0.5783 0.047 Uiso 1 1 calc R
H12B H 0.5862 0.9345 0.4807 0.047 Uiso 1 1 calc R
H12C H 0.6458 1.0280 0.5304 0.047 Uiso 1 1 calc R
C13 C 1.0088(2) 0.99443(18) 0.34633(16) 0.0319(5) Uani 1 1 d .
H13A H 1.0865 0.9839 0.3800 0.048 Uiso 1 1 calc R
H13B H 0.9970 1.0639 0.3347 0.048 Uiso 1 1 calc R
H13C H 1.0035 0.9594 0.2889 0.048 Uiso 1 1 calc R
C14 C 0.6754(2) 0.51922(19) 0.38673(16) 0.0315(5) Uani 1 1 d .
H14A H 0.7027 0.4804 0.4401 0.047 Uiso 1 1 calc R
H14B H 0.6518 0.4761 0.3356 0.047 Uiso 1 1 calc R
H14C H 0.6081 0.5588 0.3990 0.047 Uiso 1 1 calc R
C15 C 0.9794(2) 0.6853(2) 0.21937(15) 0.0313(5) Uani 1 1 d .
H15A H 0.9736 0.7557 0.2107 0.047 Uiso 1 1 calc R
H15B H 0.9543 0.6524 0.1621 0.047 Uiso 1 1 calc R
H15C H 1.0610 0.6677 0.2402 0.047 Uiso 1 1 calc R
C16 C 0.62472(19) 0.72377(17) 0.51144(15) 0.0277(4) Uani 1 1 d .
H16A H 0.6065 0.7632 0.4570 0.042 Uiso 1 1 calc R
H16B H 0.5871 0.7523 0.5608 0.042 Uiso 1 1 calc R
H16C H 0.5954 0.6576 0.4998 0.042 Uiso 1 1 calc R
C17 C 0.78674(19) 0.79032(15) 0.65816(15) 0.0245(4) Uani 1 1 d .
N7 N 0.77679(18) 0.83265(15) 0.72277(14) 0.0324(4) Uani 1 1 d .
C18 C 0.8870(2) 0.48734(17) 0.59427(19) 0.0343(5) Uani 1 1 d .
H18A H 0.8754 0.4280 0.6283 0.051 Uiso 1 1 calc R
H18B H 0.9680 0.5099 0.6088 0.051 Uiso 1 1 calc R
H18C H 0.8715 0.4738 0.5296 0.051 Uiso 1 1 calc R
C19 C 0.6442(2) 0.52104(18) 0.61663(18) 0.0335(5) Uani 1 1 d .
H19A H 0.6506 0.4612 0.6523 0.050 Uiso 1 1 calc R
H19B H 0.6173 0.5055 0.5535 0.050 Uiso 1 1 calc R
H19C H 0.5876 0.5648 0.6401 0.050 Uiso 1 1 calc R
C20 C 0.8128(3) 0.5833(2) 0.74629(18) 0.0576(9) Uani 1 1 d .
H20A H 0.7943 0.5198 0.7705 0.086 Uiso 1 1 calc R
H20B H 0.7624 0.6329 0.7689 0.086 Uiso 1 1 calc R
H20C H 0.8953 0.5991 0.7654 0.086 Uiso 1 1 calc R

loop_
_atom_site_aniso_label
_atom_site_aniso_U_11
_atom_site_aniso_U_22
_atom_site_aniso_U_33
_atom_site_aniso_U_23
_atom_site_aniso_U_13
_atom_site_aniso_U_12
Rh1 0.01918(7) 0.02113(7) 0.01889(7) -0.00029(6) 0.00818(5) -0.00032(6)
P1 0.0284(3) 0.0246(3) 0.0205(2) 0.00140(19) 0.0065(2) -0.0053(2)
N1 0.0212(8) 0.0234(8) 0.0186(7) 0.0001(6) 0.0046(6) -0.0003(6)
N2 0.0200(8) 0.0244(8) 0.0210(8) -0.0003(6) 0.0074(6) -0.0018(6)
N3 0.0205(8) 0.0234(8) 0.0215(8) 0.0004(6) 0.0068(6) 0.0008(6)
N4 0.0213(8) 0.0241(8) 0.0222(8) 0.0025(6) 0.0067(6) 0.0003(6)
N5 0.0183(7) 0.0247(8) 0.0200(8) 0.0003(6) 0.0059(6) 0.0003(6)
N6 0.0186(8) 0.0271(8) 0.0192(7) 0.0003(6) 0.0066(6) 0.0011(6)
B1 0.0201(9) 0.0251(10) 0.0226(10) 0.0013(9) 0.0084(8) 0.0008(9)
C1 0.0244(9) 0.0252(9) 0.0232(9) 0.0007(8) 0.0032(7) 0.0002(8)
C2 0.0207(9) 0.0256(10) 0.0288(10) -0.0013(8) 0.0018(8) -0.0016(8)
C3 0.0199(9) 0.0236(10) 0.0273(10) -0.0028(7) 0.0056(8) -0.0002(7)
C4 0.0253(10) 0.0260(10) 0.0207(9) -0.0015(7) 0.0004(8) 0.0042(8)
C5 0.0344(12) 0.0246(10) 0.0220(10) 0.0018(8) 0.0003(9) 0.0038(8)
C6 0.0295(11) 0.0236(9) 0.0180(9) 0.0035(7) 0.0006(8) -0.0028(8)
C7 0.0203(9) 0.0291(10) 0.0206(9) -0.0013(8) 0.0022(7) 0.0017(8)
C8 0.0247(10) 0.0371(12) 0.0189(9) -0.0045(8) 0.0024(8) 0.0017(9)
C9 0.0203(9) 0.0335(11) 0.0174(9) 0.0006(8) 0.0050(7) 0.0037(8)
C10 0.0327(13) 0.0539(17) 0.0240(11) 0.0083(11) 0.0021(9) -0.0034(11)
C11 0.0210(10) 0.0402(12) 0.0325(12) -0.0044(10) 0.0100(9) -0.0030(9)
C12 0.0301(11) 0.0313(11) 0.0331(12) -0.0021(9) 0.0071(9) 0.0086(9)
C13 0.0356(12) 0.0347(12) 0.0260(11) 0.0078(9) 0.0058(9) -0.0057(10)
C14 0.0271(11) 0.0394(13) 0.0282(11) -0.0031(9) 0.0040(9) -0.0092(9)
C15 0.0242(10) 0.0503(14) 0.0208(10) 0.0003(9) 0.0083(8) 0.0029(10)
C16 0.0231(10) 0.0351(12) 0.0262(10) -0.0007(9) 0.0077(8) -0.0016(9)
C17 0.0219(9) 0.0262(10) 0.0273(10) 0.0010(8) 0.0103(8) 0.0004(8)
N7 0.0322(10) 0.0347(11) 0.0318(10) -0.0025(8) 0.0102(8) 0.0013(8)
C18 0.0272(11) 0.0279(11) 0.0482(15) 0.0073(10) 0.0059(10) 0.0024(9)
C19 0.0305(11) 0.0344(12) 0.0379(13) 0.0059(10) 0.0141(10) -0.0062(9)
C20 0.100(3) 0.0453(17) 0.0258(13) 0.0059(12) 0.0023(15) -0.0327(17)

loop_
_atom_type_symbol
_atom_type_description
_atom_type_scat_dispersion_real
_atom_type_scat_dispersion_imag
_atom_type_scat_source
C C 0.0033 0.0016 'International Tables Vol C Tables 4.2.6.8 and 6.1.1.4'
H H 0.0000 0.0000 'International Tables Vol C Tables 4.2.6.8 and 6.1.1.4'
B B 0.0013 0.0007 'International Tables Vol C Tables 4.2.6.8 and 6.1.1.4'
N N 0.0061 0.0033 'International Tables Vol C Tables 4.2.6.8 and 6.1.1.4'
P P 0.1023 0.0942 'International Tables Vol C Tables 4.2.6.8 and 6.1.1.4'
Rh Rh -1.1178 0.9187 'International Tables Vol C Tables 4.2.6.8 and 6.1.1.4'

loop_
_geom_angle_atom_site_label_1
_geom_angle_atom_site_label_2
_geom_angle_atom_site_label_3
_geom_angle
C17 Rh1 C16 89.85(9)
C17 Rh1 N3 90.18(8)
C16 Rh1 N3 88.82(8)
C17 Rh1 N5 175.89(8)
C16 Rh1 N5 89.59(8)
N3 Rh1 N5 85.74(7)
C17 Rh1 N1 91.50(8)
C16 Rh1 N1 174.05(8)
N3 Rh1 N1 85.39(6)
N5 Rh1 N1 88.65(6)
C17 Rh1 P1 87.93(6)
C16 Rh1 P1 90.05(7)
N3 Rh1 P1 177.80(5)
N5 Rh1 P1 96.14(5)
N1 Rh1 P1 95.78(5)
C18 P1 C20 103.61(16)
C18 P1 C19 105.20(12)
C20 P1 C19 96.22(14)
C18 P1 Rh1 112.13(8)
C20 P1 Rh1 118.37(10)
C19 P1 Rh1 119.02(9)
C1 N1 N2 105.81(16)
C1 N1 Rh1 139.79(14)
N2 N1 Rh1 114.29(12)
C3 N2 N1 110.43(17)
C3 N2 B1 128.70(17)
N1 N2 B1 119.85(16)
C4 N3 N4 106.70(17)
C4 N3 Rh1 135.30(14)
N4 N3 Rh1 117.39(13)
C6 N4 N3 110.11(17)
C6 N4 B1 130.04(17)
N3 N4 B1 119.69(16)
C7 N5 N6 105.52(16)
C7 N5 Rh1 138.55(14)
N6 N5 Rh1 115.42(13)
C9 N6 N5 110.53(17)
C9 N6 B1 128.07(17)
N5 N6 B1 121.40(16)
N2 B1 N6 110.14(17)
N2 B1 N4 109.68(17)
N6 B1 N4 108.90(17)
N2 B1 H1 109.4
N6 B1 H1 109.4
N4 B1 H1 109.4
N1 C1 C2 109.83(18)
N1 C1 C10 124.8(2)
C2 C1 C10 125.3(2)
C3 C2 C1 106.55(19)
C3 C2 H2 126.7
C1 C2 H2 126.7
N2 C3 C2 107.33(18)
N2 C3 C11 123.5(2)
C2 C3 C11 129.1(2)
N3 C4 C5 109.32(19)
N3 C4 C12 124.1(2)
C5 C4 C12 126.6(2)
C6 C5 C4 106.36(19)
C6 C5 H5 126.8
C4 C5 H5 126.8
N4 C6 C5 107.50(18)
N4 C6 C13 123.4(2)
C5 C6 C13 129.1(2)
N5 C7 C8 109.96(19)
N5 C7 C14 125.53(19)
C8 C7 C14 124.5(2)
C9 C8 C7 106.32(19)
C9 C8 H8 126.8
C7 C8 H8 126.8
N6 C9 C8 107.66(17)
N6 C9 C15 123.5(2)
C8 C9 C15 128.8(2)
C1 C10 H10A 109.5
C1 C10 H10B 109.5
H10A C10 H10B 109.5
C1 C10 H10C 109.5
H10A C10 H10C 109.5
H10B C10 H10C 109.5
C3 C11 H11A 109.5
C3 C11 H11B 109.5
H11A C11 H11B 109.5
C3 C11 H11C 109.5
H11A C11 H11C 109.5
H11B C11 H11C 109.5
C4 C12 H12A 109.5
C4 C12 H12B 109.5
H12A C12 H12B 109.5
C4 C12 H12C 109.5
H12A C12 H12C 109.5
H12B C12 H12C 109.5
C6 C13 H13A 109.5
C6 C13 H13B 109.5
H13A C13 H13B 109.5
C6 C13 H13C 109.5
H13A C13 H13C 109.5
H13B C13 H13C 109.5
C7 C14 H14A 109.5
C7 C14 H14B 109.5
H14A C14 H14B 109.5
C7 C14 H14C 109.5
H14A C14 H14C 109.5
H14B C14 H14C 109.5
C9 C15 H15A 109.5
C9 C15 H15B 109.5
H15A C15 H15B 109.5
C9 C15 H15C 109.5
H15A C15 H15C 109.5
H15B C15 H15C 109.5
Rh1 C16 H16A 109.5
Rh1 C16 H16B 109.5
H16A C16 H16B 109.5
Rh1 C16 H16C 109.5
H16A C16 H16C 109.5
H16B C16 H16C 109.5
N7 C17 Rh1 178.9(2)
P1 C18 H18A 109.5
P1 C18 H18B 109.5
H18A C18 H18B 109.5
P1 C18 H18C 109.5
H18A C18 H18C 109.5
H18B C18 H18C 109.5
P1 C19 H19A 109.5
P1 C19 H19B 109.5
H19A C19 H19B 109.5
P1 C19 H19C 109.5
H19A C19 H19C 109.5
H19B C19 H19C 109.5
P1 C20 H20A 109.5
P1 C20 H20B 109.5
H20A C20 H20B 109.5
P1 C20 H20C 109.5
H20A C20 H20C 109.5
H20B C20 H20C 109.5

loop_
_geom_bond_atom_site_label_1
_geom_bond_atom_site_label_2
_geom_bond_distance
Rh1 C17 1.956(2)
Rh1 C16 2.078(2)
Rh1 N3 2.1251(18)
Rh1 N5 2.1589(17)
Rh1 N1 2.2368(18)
Rh1 P1 2.2699(7)
P1 C18 1.805(2)
P1 C20 1.815(3)
P1 C19 1.822(2)
N1 C1 1.345(3)
N1 N2 1.384(2)
N2 C3 1.354(3)
N2 B1 1.531(3)
N3 C4 1.341(3)
N3 N4 1.370(2)
N4 C6 1.348(3)
N4 B1 1.541(3)
N5 C7 1.350(3)
N5 N6 1.379(2)
N6 C9 1.351(3)
N6 B1 1.534(3)
B1 H1 1.0000
C1 C2 1.401(3)
C1 C10 1.491(3)
C2 C3 1.373(3)
C2 H2 0.9500
C3 C11 1.489(3)
C4 C5 1.396(3)
C4 C12 1.496(3)
C5 C6 1.376(3)
C5 H5 0.9500
C6 C13 1.499(3)
C7 C8 1.398(3)
C7 C14 1.487(3)
C8 C9 1.369(3)
C8 H8 0.9500
C9 C15 1.495(3)
C10 H10A 0.9800
C10 H10B 0.9800
C10 H10C 0.9800
C11 H11A 0.9800
C11 H11B 0.9800
C11 H11C 0.9800
C12 H12A 0.9800
C12 H12B 0.9800
C12 H12C 0.9800
C13 H13A 0.9800
C13 H13B 0.9800
C13 H13C 0.9800
C14 H14A 0.9800
C14 H14B 0.9800
C14 H14C 0.9800
C15 H15A 0.9800
C15 H15B 0.9800
C15 H15C 0.9800
C16 H16A 0.9800
C16 H16B 0.9800
C16 H16C 0.9800
C17 N7 1.145(3)
C18 H18A 0.9800
C18 H18B 0.9800
C18 H18C 0.9800
C19 H19A 0.9800
C19 H19B 0.9800
C19 H19C 0.9800
C20 H20A 0.9800
C20 H20B 0.9800
C20 H20C 0.9800

loop_
_geom_torsion_atom_site_label_1
_geom_torsion_atom_site_label_2
_geom_torsion_atom_site_label_3
_geom_torsion_atom_site_label_4
_geom_torsion
C17 Rh1 P1 C18 -140.08(12)
C16 Rh1 P1 C18 130.06(12)
N3 Rh1 P1 C18 -170.8(14)
N5 Rh1 P1 C18 40.47(11)
N1 Rh1 P1 C18 -48.78(11)
C17 Rh1 P1 C20 -19.54(16)
C16 Rh1 P1 C20 -109.39(16)
N3 Rh1 P1 C20 -50.2(14)
N5 Rh1 P1 C20 161.02(15)
N1 Rh1 P1 C20 71.77(16)
C17 Rh1 P1 C19 96.59(12)
C16 Rh1 P1 C19 6.74(12)
N3 Rh1 P1 C19 65.9(14)
N5 Rh1 P1 C19 -82.85(11)
N1 Rh1 P1 C19 -172.11(11)
C17 Rh1 N1 C1 42.2(2)
C16 Rh1 N1 C1 145.3(7)
N3 Rh1 N1 C1 132.2(2)
N5 Rh1 N1 C1 -141.9(2)
P1 Rh1 N1 C1 -45.9(2)
C17 Rh1 N1 N2 -142.42(14)
C16 Rh1 N1 N2 -39.3(8)
N3 Rh1 N1 N2 -52.36(13)
N5 Rh1 N1 N2 33.47(14)
P1 Rh1 N1 N2 129.51(13)
C1 N1 N2 C3 1.8(2)
Rh1 N1 N2 C3 -175.17(13)
C1 N1 N2 B1 -167.71(18)
Rh1 N1 N2 B1 15.4(2)
C17 Rh1 N3 C4 -40.6(2)
C16 Rh1 N3 C4 49.3(2)
N5 Rh1 N3 C4 138.9(2)
N1 Rh1 N3 C4 -132.1(2)
P1 Rh1 N3 C4 -9.9(15)
C17 Rh1 N3 N4 129.09(15)
C16 Rh1 N3 N4 -141.06(15)
N5 Rh1 N3 N4 -51.39(14)
N1 Rh1 N3 N4 37.59(14)
P1 Rh1 N3 N4 159.8(13)
C4 N3 N4 C6 0.7(2)
Rh1 N3 N4 C6 -171.74(14)
C4 N3 N4 B1 -175.14(18)
Rh1 N3 N4 B1 12.4(2)
C17 Rh1 N5 C7 -123.2(10)
C16 Rh1 N5 C7 -41.0(2)
N3 Rh1 N5 C7 -129.9(2)
N1 Rh1 N5 C7 144.6(2)
P1 Rh1 N5 C7 49.0(2)
C17 Rh1 N5 N6 47.1(11)
C16 Rh1 N5 N6 129.26(14)
N3 Rh1 N5 N6 40.41(14)
N1 Rh1 N5 N6 -45.06(14)
P1 Rh1 N5 N6 -140.73(13)
C7 N5 N6 C9 0.4(2)
Rh1 N5 N6 C9 -172.96(13)
C7 N5 N6 B1 -178.91(18)
Rh1 N5 N6 B1 7.7(2)
C3 N2 B1 N6 122.4(2)
N1 N2 B1 N6 -70.3(2)
C3 N2 B1 N4 -117.8(2)
N1 N2 B1 N4 49.6(2)
C9 N6 B1 N2 -122.9(2)
N5 N6 B1 N2 56.3(2)
C9 N6 B1 N4 116.8(2)
N5 N6 B1 N4 -64.0(2)
C6 N4 B1 N2 115.9(2)
N3 N4 B1 N2 -69.2(2)
C6 N4 B1 N6 -123.5(2)
N3 N4 B1 N6 51.4(2)
N2 N1 C1 C2 -2.3(2)
Rh1 N1 C1 C2 173.32(16)
N2 N1 C1 C10 174.6(2)
Rh1 N1 C1 C10 -9.8(4)
N1 C1 C2 C3 2.1(2)
C10 C1 C2 C3 -174.8(2)
N1 N2 C3 C2 -0.5(2)
B1 N2 C3 C2 167.8(2)
N1 N2 C3 C11 -178.3(2)
B1 N2 C3 C11 -10.1(3)
C1 C2 C3 N2 -0.9(2)
C1 C2 C3 C11 176.7(2)
N4 N3 C4 C5 -1.0(2)
Rh1 N3 C4 C5 169.41(16)
N4 N3 C4 C12 177.9(2)
Rh1 N3 C4 C12 -11.6(3)
N3 C4 C5 C6 1.0(2)
C12 C4 C5 C6 -177.9(2)
N3 N4 C6 C5 -0.1(2)
B1 N4 C6 C5 175.2(2)
N3 N4 C6 C13 179.39(19)
B1 N4 C6 C13 -5.3(4)
C4 C5 C6 N4 -0.5(2)
C4 C5 C6 C13 -180.0(2)
N6 N5 C7 C8 0.1(2)
Rh1 N5 C7 C8 171.00(16)
N6 N5 C7 C14 -178.5(2)
Rh1 N5 C7 C14 -7.6(4)
N5 C7 C8 C9 -0.5(3)
C14 C7 C8 C9 178.1(2)
N5 N6 C9 C8 -0.7(2)
B1 N6 C9 C8 178.5(2)
N5 N6 C9 C15 -179.90(19)
B1 N6 C9 C15 -0.6(3)
C7 C8 C9 N6 0.7(2)
C7 C8 C9 C15 179.9(2)
C16 Rh1 C17 N7 -117(12)
N3 Rh1 C17 N7 -28(12)
N5 Rh1 C17 N7 -35(13)
N1 Rh1 C17 N7 57(12)
P1 Rh1 C17 N7 153(12)
